data_7116781
loop_
_publ_author_name
'Yan, Yong'
'Mague, Joel T.'
'Donahue, James P.'
'Sproules, Stephen'

_publ_section_title
;
 Unprecedented Spin Localisation in a Paramagnetic Dirhenium Complex with
 Multiple Metal Bonds
;
_journal_name_full Chem.Commun.
_journal_page_first 5482
_journal_paper_doi 10.1039/C4cc09397F
_journal_volume 51
_journal_year 2015
_chemical_formula_moiety 'C8 N4 O Re S4, C16 H36 N'
_chemical_formula_sum 'C24 H36 N5 O Re S4'
_chemical_formula_weight 725.02
_chemical_name_systematic
; 
 ? 
;
_space_group_crystal_system triclinic
_space_group_IT_number 2
_space_group_name_Hall '-P 1'
_space_group_name_H-M_alt 'P -1'
_symmetry_space_group_name_Hall '-P 1'
_symmetry_space_group_name_H-M 'P -1'
_atom_sites_solution_hydrogens geom
_atom_sites_solution_primary Patterson
_atom_sites_solution_secondary difmap
_audit_creation_method SHELXL-2014
_cell_angle_alpha 86.4890(10)
_cell_angle_beta 86.7430(10)
_cell_angle_gamma 60.9870(10)
_cell_formula_units_Z 2
_cell_length_a 11.5743(8)
_cell_length_b 11.7501(8)
_cell_length_c 12.5007(8)
_cell_measurement_reflns_used 9842
_cell_measurement_temperature 100(2)
_cell_measurement_theta_max 28.74
_cell_measurement_theta_min 2.52
_cell_volume 1483.23(17)
_computing_cell_refinement 'Bruker SAINT (Bruker-AXS 2008)'
_computing_data_collection 'Bruker APEX2 (Bruker-AXS, 2009)'
_computing_data_reduction 'Bruker SAINT (Bruker-AXS 2008)'
_computing_molecular_graphics 'Bruker SHELXTL(Bruker-AXS 2008a)'
_computing_publication_material 'Bruker SHELXTL(Bruker-AXS 2008a)'
_computing_structure_refinement 'SHELXL-97 (Sheldrick, 2008)'
_computing_structure_solution 'SHELXS-97 (Sheldrick, 2008)'
_diffrn_ambient_temperature 100(2)
_diffrn_measured_fraction_theta_full 0.996
_diffrn_measured_fraction_theta_max 0.989
_diffrn_measurement_device_type 'Bruker APEX-I CCD'
_diffrn_measurement_method '\f and \w scans'
_diffrn_radiation_monochromator graphite
_diffrn_radiation_source 'fine-focus sealed tube'
_diffrn_radiation_type MoK\a
_diffrn_radiation_wavelength 0.71073
_diffrn_reflns_av_R_equivalents 0.0263
_diffrn_reflns_av_unetI/netI 0.0212
_diffrn_reflns_Laue_measured_fraction_full 0.996
_diffrn_reflns_Laue_measured_fraction_max 0.989
_diffrn_reflns_limit_h_max 15
_diffrn_reflns_limit_h_min -15
_diffrn_reflns_limit_k_max 15
_diffrn_reflns_limit_k_min -15
_diffrn_reflns_limit_l_max 16
_diffrn_reflns_limit_l_min -16
_diffrn_reflns_number 25755
_diffrn_reflns_point_group_measured_fraction_full 0.996
_diffrn_reflns_point_group_measured_fraction_max 0.989
_diffrn_reflns_theta_full 25.242
_diffrn_reflns_theta_max 27.995
_diffrn_reflns_theta_min 2.553
_exptl_absorpt_coefficient_mu 4.403
_exptl_absorpt_correction_T_max 0.4539
_exptl_absorpt_correction_T_min 0.3783
_exptl_absorpt_correction_type analytical
_exptl_absorpt_process_details 'APEX2 SCALE (Bruker-AXS, 2009)'
_exptl_crystal_colour orange
_exptl_crystal_density_diffrn 1.623
_exptl_crystal_description Block
_exptl_crystal_F_000 724
_exptl_crystal_size_max 0.274
_exptl_crystal_size_mid 0.234
_exptl_crystal_size_min 0.213
_refine_diff_density_max 0.814
_refine_diff_density_min -0.733
_refine_diff_density_rms 0.075
_refine_ls_extinction_coef 0.00152(18)
_refine_ls_extinction_expression Fc^*^=kFc[1+0.001xFc^2^\l^3^/sin(2\q)]^-1/4^
_refine_ls_extinction_method SHELXL
_refine_ls_goodness_of_fit_ref 1.082
_refine_ls_hydrogen_treatment constr
_refine_ls_matrix_type full
_refine_ls_number_parameters 321
_refine_ls_number_reflns 7092
_refine_ls_number_restraints 0
_refine_ls_restrained_S_all 1.082
_refine_ls_R_factor_all 0.0145
_refine_ls_R_factor_gt 0.0142
_refine_ls_shift/su_max 0.004
_refine_ls_shift/su_mean 0.000
_refine_ls_structure_factor_coef Fsqd
_refine_ls_weighting_details 'w=1/[\s^2^(Fo^2^)+(0.0141P)^2^+0.6605P] where P=(Fo^2^+2Fc^2^)/3'
_refine_ls_weighting_scheme calc
_refine_ls_wR_factor_gt 0.0358
_refine_ls_wR_factor_ref 0.0360
_reflns_Friedel_coverage 0.000
_reflns_number_gt 6976
_reflns_number_total 7092
_reflns_threshold_expression 'I > 2\s(I)'
_cod_data_source_file c4cc09397f3.cif
_cod_data_source_block JPD292_0m
_cod_depositor_comments
;
The following automatic conversions were performed:

'_space_group_crystal_system' value 'triclinic ' changed to
'triclinic' according to the built-in table from CIF Core dictionary
named 'cif_core.dic' version 2.4.1 from 2010-06-29.

Automatic conversion script
Id: cif_fix_values 2827 2014-09-09 07:05:25Z andrius 
;
_cod_database_code 7116781
_shelx_space_group_comment
; 
The symmetry employed for this shelxl refinement is uniquely defined 
by the following loop, which should always be used as a source of 
symmetry information in preference to the above space-group names. 
They are only intended as comments. 
;
_shelx_estimated_absorpt_t_min 0.378
_shelx_estimated_absorpt_t_max 0.454
_shelxl_version_number 2014-3

loop_
_space_group_symop_operation_xyz
'x, y, z'
'-x, -y, -z'

loop_
_atom_site_label
_atom_site_type_symbol
_atom_site_fract_x
_atom_site_fract_y
_atom_site_fract_z
_atom_site_U_iso_or_equiv
_atom_site_adp_type
_atom_site_occupancy
_atom_site_site_symmetry_order
_atom_site_calc_flag
_atom_site_refinement_flags_posn
_atom_site_refinement_flags_adp
Re1 Re 0.89590(2) 0.82563(2) 0.57930(2) 0.01355(3) Uani 1 1 d . .
S1 S 1.06200(4) 0.65067(4) 0.48996(3) 0.01849(8) Uani 1 1 d . .
S2 S 0.85304(4) 0.93405(4) 0.41335(3) 0.01646(8) Uani 1 1 d . .
S3 S 0.66730(4) 0.94186(4) 0.60057(3) 0.01639(8) Uani 1 1 d . .
S4 S 0.88068(4) 0.66496(4) 0.68764(3) 0.01779(8) Uani 1 1 d . .
O1 O 0.96537(12) 0.89144(12) 0.65219(10) 0.0208(2) Uani 1 1 d . .
N1 N 1.28903(17) 0.58202(17) 0.24760(14) 0.0303(4) Uani 1 1 d . .
N2 N 1.00470(16) 0.94067(15) 0.14666(12) 0.0237(3) Uani 1 1 d . .
N3 N 0.39403(16) 0.98608(16) 0.79221(14) 0.0277(3) Uani 1 1 d . .
N4 N 0.67785(16) 0.63458(16) 0.91832(13) 0.0264(3) Uani 1 1 d . .
C1 C 1.08178(16) 0.71809(16) 0.36533(13) 0.0174(3) Uani 1 1 d . .
C2 C 0.99111(16) 0.83911(16) 0.33242(13) 0.0159(3) Uani 1 1 d . .
C3 C 0.63057(16) 0.86386(16) 0.71082(13) 0.0162(3) Uani 1 1 d . .
C4 C 0.72292(16) 0.74593(16) 0.74924(13) 0.0171(3) Uani 1 1 d . .
C5 C 1.19631(18) 0.64085(17) 0.30010(14) 0.0218(3) Uani 1 1 d . .
C6 C 1.00021(16) 0.89481(16) 0.22920(13) 0.0179(3) Uani 1 1 d . .
C7 C 0.49953(17) 0.93066(17) 0.75660(13) 0.0188(3) Uani 1 1 d . .
C8 C 0.69679(17) 0.68365(17) 0.84222(14) 0.0197(3) Uani 1 1 d . .
N5 N 0.72648(13) 0.34210(12) 0.15613(10) 0.0125(2) Uani 1 1 d . .
C9 C 0.87349(15) 0.28005(16) 0.12810(13) 0.0145(3) Uani 1 1 d . .
H9A H 0.9085 0.1852 0.1226 0.017 Uiso 1 1 calc R U
H9B H 0.9182 0.2926 0.1879 0.017 Uiso 1 1 calc R U
C10 C 0.91039(16) 0.33191(16) 0.02487(13) 0.0175(3) Uani 1 1 d . .
H10A H 0.8797 0.4261 0.0298 0.021 Uiso 1 1 calc R U
H10B H 0.8670 0.3200 -0.0363 0.021 Uiso 1 1 calc R U
C11 C 1.05988(18) 0.2588(2) 0.00680(15) 0.0274(4) Uani 1 1 d . .
H11A H 1.0894 0.1651 -0.0003 0.033 Uiso 1 1 calc R U
H11B H 1.1026 0.2675 0.0699 0.033 Uiso 1 1 calc R U
C12 C 1.1033(2) 0.3105(3) -0.09358(17) 0.0364(5) Uani 1 1 d . .
H12A H 1.0614 0.3018 -0.1562 0.055 Uiso 1 1 calc R U
H12B H 1.1996 0.2605 -0.1033 0.055 Uiso 1 1 calc R U
H12C H 1.0769 0.4025 -0.0857 0.055 Uiso 1 1 calc R U
C13 C 0.66872(16) 0.48700(15) 0.17332(13) 0.0145(3) Uani 1 1 d . .
H13A H 0.5727 0.5243 0.1891 0.017 Uiso 1 1 calc R U
H13B H 0.6797 0.5294 0.1055 0.017 Uiso 1 1 calc R U
C14 C 0.72926(16) 0.52105(16) 0.26280(13) 0.0173(3) Uani 1 1 d . .
H14A H 0.8206 0.5011 0.2414 0.021 Uiso 1 1 calc R U
H14B H 0.7330 0.4679 0.3284 0.021 Uiso 1 1 calc R U
C15 C 0.64657(17) 0.66548(16) 0.28585(14) 0.0192(3) Uani 1 1 d . .
H15A H 0.6368 0.7178 0.2185 0.023 Uiso 1 1 calc R U
H15B H 0.5572 0.6835 0.3122 0.023 Uiso 1 1 calc R U
C16 C 0.7092(2) 0.70663(18) 0.36888(15) 0.0253(4) Uani 1 1 d . .
H16A H 0.7227 0.6523 0.4346 0.038 Uiso 1 1 calc R U
H16B H 0.6506 0.7982 0.3849 0.038 Uiso 1 1 calc R U
H16C H 0.7944 0.6958 0.3405 0.038 Uiso 1 1 calc R U
C17 C 0.71210(15) 0.27028(15) 0.25766(12) 0.0146(3) Uani 1 1 d . .
H17A H 0.7364 0.1804 0.2396 0.018 Uiso 1 1 calc R U
H17B H 0.7759 0.2643 0.3101 0.018 Uiso 1 1 calc R U
C18 C 0.57477(16) 0.33247(17) 0.31089(14) 0.0188(3) Uani 1 1 d . .
H18A H 0.5110 0.3334 0.2609 0.023 Uiso 1 1 calc R U
H18B H 0.5477 0.4238 0.3264 0.023 Uiso 1 1 calc R U
C19 C 0.57053(17) 0.25914(17) 0.41509(14) 0.0199(3) Uani 1 1 d . .
H19A H 0.4775 0.2950 0.4411 0.024 Uiso 1 1 calc R U
H19B H 0.6040 0.1664 0.3999 0.024 Uiso 1 1 calc R U
C20 C 0.6515(2) 0.2671(2) 0.50367(14) 0.0262(4) Uani 1 1 d . .
H20A H 0.7451 0.2247 0.4812 0.039 Uiso 1 1 calc R U
H20B H 0.6400 0.2230 0.5692 0.039 Uiso 1 1 calc R U
H20C H 0.6213 0.3586 0.5175 0.039 Uiso 1 1 calc R U
C21 C 0.65151(15) 0.33120(15) 0.06459(13) 0.0150(3) Uani 1 1 d . .
H21A H 0.5578 0.3656 0.0882 0.018 Uiso 1 1 calc R U
H21B H 0.6542 0.3878 0.0036 0.018 Uiso 1 1 calc R U
C22 C 0.70193(16) 0.19497(16) 0.02454(13) 0.0167(3) Uani 1 1 d . .
H22A H 0.6914 0.1387 0.0822 0.020 Uiso 1 1 calc R U
H22B H 0.7970 0.1565 0.0042 0.020 Uiso 1 1 calc R U
C23 C 0.62387(17) 0.20252(17) -0.07216(14) 0.0213(3) Uani 1 1 d . .
H23A H 0.6348 0.2592 -0.1291 0.026 Uiso 1 1 calc R U
H23B H 0.5288 0.2428 -0.0512 0.026 Uiso 1 1 calc R U
C24 C 0.6681(2) 0.06891(19) -0.11661(17) 0.0302(4) Uani 1 1 d . .
H24A H 0.7629 0.0274 -0.1353 0.045 Uiso 1 1 calc R U
H24B H 0.6186 0.0791 -0.1808 0.045 Uiso 1 1 calc R U
H24C H 0.6513 0.0145 -0.0623 0.045 Uiso 1 1 calc R U

loop_
_atom_site_aniso_label
_atom_site_aniso_U_11
_atom_site_aniso_U_22
_atom_site_aniso_U_33
_atom_site_aniso_U_23
_atom_site_aniso_U_13
_atom_site_aniso_U_12
Re1 0.01425(4) 0.01606(4) 0.01136(4) 0.00040(2) -0.00144(2) -0.00813(3)
S1 0.01734(18) 0.01652(19) 0.01644(19) 0.00301(15) -0.00125(15) -0.00444(16)
S2 0.01619(18) 0.01437(18) 0.01408(18) 0.00093(14) 0.00088(14) -0.00396(15)
S3 0.01594(18) 0.01682(18) 0.01505(18) 0.00139(14) -0.00015(14) -0.00710(16)
S4 0.01712(18) 0.01786(19) 0.01693(19) 0.00321(15) -0.00101(15) -0.00768(16)
O1 0.0227(6) 0.0281(7) 0.0168(6) -0.0014(5) -0.0017(5) -0.0162(5)
N1 0.0243(8) 0.0250(8) 0.0279(8) -0.0012(7) 0.0020(7) -0.0015(7)
N2 0.0276(8) 0.0199(7) 0.0194(7) 0.0000(6) 0.0022(6) -0.0085(6)
N3 0.0231(8) 0.0288(8) 0.0297(8) 0.0019(7) 0.0025(7) -0.0120(7)
N4 0.0241(8) 0.0298(8) 0.0248(8) 0.0065(7) -0.0004(6) -0.0135(7)
C1 0.0174(7) 0.0182(8) 0.0138(7) 0.0003(6) -0.0009(6) -0.0065(7)
C2 0.0172(7) 0.0166(7) 0.0129(7) -0.0009(6) -0.0001(6) -0.0073(6)
C3 0.0178(7) 0.0197(8) 0.0146(7) -0.0011(6) -0.0004(6) -0.0117(7)
C4 0.0177(7) 0.0211(8) 0.0154(7) 0.0002(6) -0.0015(6) -0.0118(7)
C5 0.0206(8) 0.0190(8) 0.0195(8) 0.0019(7) -0.0031(7) -0.0047(7)
C6 0.0176(7) 0.0141(7) 0.0182(8) -0.0035(6) 0.0009(6) -0.0045(6)
C7 0.0206(8) 0.0203(8) 0.0183(8) 0.0017(6) -0.0014(6) -0.0123(7)
C8 0.0179(8) 0.0217(8) 0.0204(8) 0.0012(7) -0.0027(6) -0.0103(7)
N5 0.0129(6) 0.0118(6) 0.0119(6) 0.0009(5) -0.0014(5) -0.0054(5)
C9 0.0112(7) 0.0155(7) 0.0150(7) 0.0003(6) -0.0007(6) -0.0051(6)
C10 0.0175(8) 0.0186(8) 0.0165(8) 0.0001(6) 0.0024(6) -0.0091(7)
C11 0.0188(8) 0.0436(12) 0.0217(9) -0.0030(8) 0.0034(7) -0.0168(9)
C12 0.0362(11) 0.0589(15) 0.0264(10) -0.0090(10) 0.0120(9) -0.0332(11)
C13 0.0153(7) 0.0113(7) 0.0152(7) -0.0002(6) -0.0010(6) -0.0050(6)
C14 0.0183(7) 0.0168(8) 0.0170(7) -0.0016(6) -0.0017(6) -0.0085(7)
C15 0.0193(8) 0.0168(8) 0.0210(8) -0.0039(6) 0.0009(6) -0.0082(7)
C16 0.0317(10) 0.0225(9) 0.0241(9) -0.0078(7) 0.0000(7) -0.0144(8)
C17 0.0141(7) 0.0152(7) 0.0128(7) 0.0031(6) -0.0010(6) -0.0061(6)
C18 0.0138(7) 0.0198(8) 0.0199(8) 0.0023(6) 0.0014(6) -0.0062(6)
C19 0.0172(8) 0.0209(8) 0.0208(8) 0.0004(6) 0.0046(6) -0.0093(7)
C20 0.0337(10) 0.0309(10) 0.0167(8) -0.0020(7) 0.0024(7) -0.0180(9)
C21 0.0136(7) 0.0160(7) 0.0142(7) 0.0003(6) -0.0039(6) -0.0059(6)
C22 0.0173(7) 0.0154(7) 0.0172(7) -0.0011(6) -0.0018(6) -0.0076(6)
C23 0.0191(8) 0.0211(8) 0.0223(8) -0.0040(7) -0.0035(7) -0.0079(7)
C24 0.0311(10) 0.0253(10) 0.0341(11) -0.0107(8) -0.0062(8) -0.0120(8)

loop_
_atom_type_symbol
_atom_type_description
_atom_type_scat_dispersion_real
_atom_type_scat_dispersion_imag
_atom_type_scat_source
C C 0.0033 0.0016 'International Tables Vol C Tables 4.2.6.8 and 6.1.1.4'
H H 0.0000 0.0000 'International Tables Vol C Tables 4.2.6.8 and 6.1.1.4'
N N 0.0061 0.0033 'International Tables Vol C Tables 4.2.6.8 and 6.1.1.4'
S S 0.1246 0.1234 'International Tables Vol C Tables 4.2.6.8 and 6.1.1.4'
Re Re -1.0185 7.2310 'International Tables Vol C Tables 4.2.6.8 and 6.1.1.4'
O O 0.0106 0.0060 'International Tables Vol C Tables 4.2.6.8 and 6.1.1.4'

loop_
_geom_angle_atom_site_label_1
_geom_angle_atom_site_label_2
_geom_angle_atom_site_label_3
_geom_angle
O1 Re1 S2 106.99(4)
O1 Re1 S1 108.81(4)
S2 Re1 S1 85.663(15)
O1 Re1 S3 109.76(4)
S2 Re1 S3 82.635(14)
S1 Re1 S3 141.429(15)
O1 Re1 S4 107.16(4)
S2 Re1 S4 145.842(15)
S1 Re1 S4 84.007(15)
S3 Re1 S4 85.435(14)
C1 S1 Re1 104.48(6)
C2 S2 Re1 104.97(6)
C3 S3 Re1 104.51(6)
C4 S4 Re1 104.19(6)
C2 C1 C5 121.21(15)
C2 C1 S1 120.75(13)
C5 C1 S1 118.04(13)
C1 C2 C6 122.39(15)
C1 C2 S2 121.02(13)
C6 C2 S2 116.56(12)
C4 C3 C7 122.48(15)
C4 C3 S3 120.80(13)
C7 C3 S3 116.72(12)
C3 C4 C8 121.59(16)
C3 C4 S4 120.92(13)
C8 C4 S4 117.49(13)
N1 C5 C1 177.9(2)
N2 C6 C2 178.59(19)
N3 C7 C3 178.83(19)
N4 C8 C4 178.18(18)
C9 N5 C13 110.89(12)
C9 N5 C21 110.77(12)
C13 N5 C21 106.21(11)
C9 N5 C17 106.60(11)
C13 N5 C17 111.34(12)
C21 N5 C17 111.10(11)
N5 C9 C10 115.58(13)
N5 C9 H9A 108.4
C10 C9 H9A 108.4
N5 C9 H9B 108.4
C10 C9 H9B 108.4
H9A C9 H9B 107.4
C9 C10 C11 109.35(14)
C9 C10 H10A 109.8
C11 C10 H10A 109.8
C9 C10 H10B 109.8
C11 C10 H10B 109.8
H10A C10 H10B 108.3
C10 C11 C12 111.71(17)
C10 C11 H11A 109.3
C12 C11 H11A 109.3
C10 C11 H11B 109.3
C12 C11 H11B 109.3
H11A C11 H11B 107.9
C11 C12 H12A 109.5
C11 C12 H12B 109.5
H12A C12 H12B 109.5
C11 C12 H12C 109.5
H12A C12 H12C 109.5
H12B C12 H12C 109.5
N5 C13 C14 115.29(13)
N5 C13 H13A 108.5
C14 C13 H13A 108.5
N5 C13 H13B 108.5
C14 C13 H13B 108.5
H13A C13 H13B 107.5
C13 C14 C15 110.01(13)
C13 C14 H14A 109.7
C15 C14 H14A 109.7
C13 C14 H14B 109.7
C15 C14 H14B 109.7
H14A C14 H14B 108.2
C16 C15 C14 111.95(14)
C16 C15 H15A 109.2
C14 C15 H15A 109.2
C16 C15 H15B 109.2
C14 C15 H15B 109.2
H15A C15 H15B 107.9
C15 C16 H16A 109.5
C15 C16 H16B 109.5
H16A C16 H16B 109.5
C15 C16 H16C 109.5
H16A C16 H16C 109.5
H16B C16 H16C 109.5
C18 C17 N5 115.09(13)
C18 C17 H17A 108.5
N5 C17 H17A 108.5
C18 C17 H17B 108.5
N5 C17 H17B 108.5
H17A C17 H17B 107.5
C17 C18 C19 111.84(13)
C17 C18 H18A 109.2
C19 C18 H18A 109.2
C17 C18 H18B 109.2
C19 C18 H18B 109.2
H18A C18 H18B 107.9
C20 C19 C18 113.70(14)
C20 C19 H19A 108.8
C18 C19 H19A 108.8
C20 C19 H19B 108.8
C18 C19 H19B 108.8
H19A C19 H19B 107.7
C19 C20 H20A 109.5
C19 C20 H20B 109.5
H20A C20 H20B 109.5
C19 C20 H20C 109.5
H20A C20 H20C 109.5
H20B C20 H20C 109.5
C22 C21 N5 115.92(13)
C22 C21 H21A 108.3
N5 C21 H21A 108.3
C22 C21 H21B 108.3
N5 C21 H21B 108.3
H21A C21 H21B 107.4
C21 C22 C23 109.26(13)
C21 C22 H22A 109.8
C23 C22 H22A 109.8
C21 C22 H22B 109.8
C23 C22 H22B 109.8
H22A C22 H22B 108.3
C22 C23 C24 112.41(15)
C22 C23 H23A 109.1
C24 C23 H23A 109.1
C22 C23 H23B 109.1
C24 C23 H23B 109.1
H23A C23 H23B 107.9
C23 C24 H24A 109.5
C23 C24 H24B 109.5
H24A C24 H24B 109.5
C23 C24 H24C 109.5
H24A C24 H24C 109.5
H24B C24 H24C 109.5

loop_
_geom_bond_atom_site_label_1
_geom_bond_atom_site_label_2
_geom_bond_distance
Re1 O1 1.6875(11)
Re1 S2 2.3136(4)
Re1 S1 2.3180(4)
Re1 S3 2.3229(4)
Re1 S4 2.3263(4)
S1 C1 1.7582(17)
S2 C2 1.7455(17)
S3 C3 1.7541(17)
S4 C4 1.7541(17)
N1 C5 1.147(2)
N2 C6 1.145(2)
N3 C7 1.147(2)
N4 C8 1.148(2)
C1 C2 1.350(2)
C1 C5 1.431(2)
C2 C6 1.433(2)
C3 C4 1.354(2)
C3 C7 1.430(2)
C4 C8 1.431(2)
N5 C9 1.5198(19)
N5 C13 1.5219(19)
N5 C21 1.5223(19)
N5 C17 1.5270(19)
C9 C10 1.521(2)
C9 H9A 0.9900
C9 H9B 0.9900
C10 C11 1.523(2)
C10 H10A 0.9900
C10 H10B 0.9900
C11 C12 1.526(3)
C11 H11A 0.9900
C11 H11B 0.9900
C12 H12A 0.9800
C12 H12B 0.9800
C12 H12C 0.9800
C13 C14 1.523(2)
C13 H13A 0.9900
C13 H13B 0.9900
C14 C15 1.527(2)
C14 H14A 0.9900
C14 H14B 0.9900
C15 C16 1.524(2)
C15 H15A 0.9900
C15 H15B 0.9900
C16 H16A 0.9800
C16 H16B 0.9800
C16 H16C 0.9800
C17 C18 1.522(2)
C17 H17A 0.9900
C17 H17B 0.9900
C18 C19 1.529(2)
C18 H18A 0.9900
C18 H18B 0.9900
C19 C20 1.526(2)
C19 H19A 0.9900
C19 H19B 0.9900
C20 H20A 0.9800
C20 H20B 0.9800
C20 H20C 0.9800
C21 C22 1.521(2)
C21 H21A 0.9900
C21 H21B 0.9900
C22 C23 1.523(2)
C22 H22A 0.9900
C22 H22B 0.9900
C23 C24 1.526(2)
C23 H23A 0.9900
C23 H23B 0.9900
C24 H24A 0.9800
C24 H24B 0.9800
C24 H24C 0.9800
